data_2210835
loop_
_publ_author_name
'Guo-Bing Yan'

_publ_section_title
;
 Tris(phenanthroline-\k^2^<i>N</i>,<i>N</i>')nickel(II) bis(malate)
 tetrahydrate
;
_journal_coeditor_code XU2121
_journal_issue 10
_journal_name_full 'Acta Crystallographica Section E'
_journal_page_first m2664
_journal_page_last m2665
_journal_paper_doi 10.1107/S1600536806037391
_journal_volume 62
_journal_year 2006
_chemical_formula_iupac '[Cu (C12 H8 N2)3] (C4 H5 O5)2, 4H2 O'
_chemical_formula_moiety 'C36 H24 N6 Ni 2+, 2C4 H5 O5 -, 4H2 O'
_chemical_formula_sum 'C44 H42 N6 Ni O14'
_chemical_formula_weight 937.55
_chemical_name_systematic
;
Tris(phenanthroline-\k^2^N,N')nickel(II) bis(malate) tetrahydrate
;
_space_group_IT_number 54
_symmetry_cell_setting orthorhombic
_symmetry_space_group_name_Hall '-P 2a 2ac'
_symmetry_space_group_name_H-M 'P c c a'
_atom_sites_solution_hydrogens geom
_atom_sites_solution_primary direct
_atom_sites_solution_secondary difmap
_audit_creation_method SHELXL-97
_cell_angle_alpha 90.00
_cell_angle_beta 90.00
_cell_angle_gamma 90.00
_cell_formula_units_Z 4
_cell_length_a 19.7761(9)
_cell_length_b 14.4074(5)
_cell_length_c 14.8877(6)
_cell_measurement_reflns_used 1732
_cell_measurement_temperature 273(2)
_cell_measurement_theta_max 28.1
_cell_measurement_theta_min 2.2
_cell_volume 4241.8(3)
_computing_cell_refinement 'SAINT (Bruker, 1999)'
_computing_data_collection 'SMART (Bruker, 1998)'
_computing_data_reduction SAINT
_computing_molecular_graphics 'SHELXTL (Bruker, 1998)'
_computing_publication_material SHELXTL
_computing_structure_refinement 'SHELXL97 (Sheldrick, 1997)'
_computing_structure_solution 'SHELXS97 (Sheldrick, 1997)'
_diffrn_ambient_temperature 273(2)
_diffrn_measured_fraction_theta_full 1.00
_diffrn_measured_fraction_theta_max 1.00
_diffrn_measurement_device_type 'Bruker SMART CCD area-detector'
_diffrn_measurement_method '\f and \w'
_diffrn_radiation_monochromator graphite
_diffrn_radiation_source 'fine-focus sealed tube'
_diffrn_radiation_type MoK\a
_diffrn_radiation_wavelength 0.71073
_diffrn_reflns_av_R_equivalents 0.061
_diffrn_reflns_av_sigmaI/netI 0.069
_diffrn_reflns_limit_h_max 24
_diffrn_reflns_limit_h_min -26
_diffrn_reflns_limit_k_max 19
_diffrn_reflns_limit_k_min -16
_diffrn_reflns_limit_l_max 14
_diffrn_reflns_limit_l_min -19
_diffrn_reflns_number 18394
_diffrn_reflns_theta_full 28.1
_diffrn_reflns_theta_max 28.1
_diffrn_reflns_theta_min 2.1
_diffrn_standards_interval_count 0
_diffrn_standards_interval_time 0
_diffrn_standards_number 0
_exptl_absorpt_coefficient_mu 0.535
_exptl_absorpt_correction_T_max 0.918
_exptl_absorpt_correction_T_min 0.817
_exptl_absorpt_correction_type multi-scan
_exptl_absorpt_process_details '(SADABS; Sheldrick, 1996)'
_exptl_crystal_colour green
_exptl_crystal_density_diffrn 1.468
_exptl_crystal_description prism
_exptl_crystal_F_000 1952
_exptl_crystal_size_max 0.40
_exptl_crystal_size_mid 0.20
_exptl_crystal_size_min 0.16
_refine_diff_density_max 0.321
_refine_diff_density_min -0.36
_refine_ls_extinction_method none
_refine_ls_goodness_of_fit_ref 0.883
_refine_ls_hydrogen_treatment constr
_refine_ls_matrix_type full
_refine_ls_number_parameters 294
_refine_ls_number_reflns 5194
_refine_ls_number_restraints 0
_refine_ls_restrained_S_all 0.883
_refine_ls_R_factor_all 0.101
_refine_ls_R_factor_gt 0.046
_refine_ls_shift/su_max 0.001
_refine_ls_shift/su_mean 0.000
_refine_ls_structure_factor_coef Fsqd
_refine_ls_weighting_details 'calc w=1/[\s^2^(Fo^2^)+(0.078P)^2^] where P=(Fo^2^+2Fc^2^)/3'
_refine_ls_weighting_scheme calc
_refine_ls_wR_factor_gt 0.121
_refine_ls_wR_factor_ref 0.141
_reflns_number_gt 2617
_reflns_number_total 5194
_reflns_threshold_expression I>2\(I)
_cod_data_source_file xu2121.cif
_cod_data_source_block I
_cod_database_code 2210835
_cod_database_fobs_code 2210835

loop_
_symmetry_equiv_pos_as_xyz
'x, y, z'
'-x+1/2, -y, z'
'-x, y, -z+1/2'
'x+1/2, -y, -z+1/2'
'-x, -y, -z'
'x-1/2, y, -z'
'x, -y, z-1/2'
'-x-1/2, y, z-1/2'

loop_
_atom_site_type_symbol
_atom_site_label
_atom_site_fract_x
_atom_site_fract_y
_atom_site_fract_z
_atom_site_U_iso_or_equiv
_atom_site_adp_type
_atom_site_calc_flag
_atom_site_refinement_flags
_atom_site_occupancy
Ni Ni1 0.5000 0.75595(3) 0.7500 0.03598(15) Uani d S 1
N N1 0.51768(11) 0.76775(14) 0.61092(15) 0.0405(5) Uani d . 1
N N2 0.42952(10) 0.85864(13) 0.71581(14) 0.0367(5) Uani d . 1
N N3 0.43470(11) 0.64554(14) 0.72605(15) 0.0404(5) Uani d . 1
O O1 0.76168(14) 0.7663(2) 0.75847(14) 0.0902(9) Uani d . 1
H H1A 0.7639 0.7832 0.8129 0.135 Uiso d R 1
O O2 0.87083(11) 0.79527(17) 0.74565(15) 0.0670(6) Uani d . 1
O O3 0.74318(12) 0.87835(14) 0.58360(15) 0.0685(6) Uani d . 1
H H3A 0.7505 0.8954 0.5246 0.103 Uiso d R 1
O O4 0.72856(13) 0.66687(17) 0.46033(16) 0.0746(7) Uani d . 1
O O5 0.74428(13) 0.81386(17) 0.42172(14) 0.0746(7) Uani d . 1
O O6 0.6872(3) 0.5316(4) 0.5702(4) 0.257(3) Uani d . 1
H H6A 0.6476 0.5151 0.5618 0.385 Uiso d R 1
H H6B 0.6984 0.5757 0.5337 0.385 Uiso d R 1
O O7 0.5617(3) 0.4545(5) 0.5283(4) 0.290(3) Uani d . 1
H H7A 0.5471 0.4339 0.5782 0.435 Uiso d R 1
H H7B 0.5562 0.4121 0.4893 0.435 Uiso d R 1
C C1 0.56039(14) 0.7213(2) 0.5593(2) 0.0504(7) Uani d . 1
H H1 0.5871 0.6755 0.5854 0.060 Uiso calc R 1
C C2 0.56708(16) 0.7378(2) 0.4684(2) 0.0603(9) Uani d . 1
H H2 0.5979 0.7036 0.4348 0.072 Uiso calc R 1
C C3 0.52853(16) 0.8041(2) 0.4278(2) 0.0573(8) Uani d . 1
H H3 0.5328 0.8152 0.3665 0.069 Uiso calc R 1
C C4 0.48249(14) 0.85509(19) 0.47951(19) 0.0460(7) Uani d . 1
C C5 0.43946(16) 0.9256(2) 0.4437(2) 0.0553(8) Uani d . 1
H H5 0.4408 0.9388 0.3825 0.066 Uiso calc R 1
C C6 0.39693(16) 0.9733(2) 0.4972(2) 0.0525(8) Uani d . 1
H H6 0.3701 1.0198 0.4724 0.063 Uiso calc R 1
C C7 0.39211(14) 0.95409(17) 0.59097(19) 0.0424(7) Uani d . 1
C C8 0.34855(15) 1.00067(19) 0.6503(2) 0.0518(8) Uani d . 1
H H8 0.3220 1.0494 0.6295 0.062 Uiso calc R 1
C C9 0.34507(15) 0.97471(19) 0.7380(2) 0.0506(8) Uani d . 1
H H9 0.3156 1.0046 0.7772 0.061 Uiso calc R 1
C C10 0.38601(14) 0.90306(17) 0.7684(2) 0.0446(7) Uani d . 1
H H10 0.3828 0.8853 0.8283 0.054 Uiso calc R 1
C C11 0.43236(13) 0.88379(16) 0.62818(17) 0.0360(6) Uani d . 1
C C12 0.47878(13) 0.83380(17) 0.57136(18) 0.0372(6) Uani d . 1
C C13 0.37100(14) 0.6462(2) 0.6984(2) 0.0543(8) Uani d . 1
H H13 0.3498 0.7032 0.6905 0.065 Uiso calc R 1
C C14 0.33425(16) 0.5658(2) 0.6807(3) 0.0660(10) Uani d . 1
H H14 0.2899 0.5696 0.6603 0.079 Uiso calc R 1
C C15 0.36367(15) 0.4824(2) 0.6933(2) 0.0604(9) Uani d . 1
H H15 0.3392 0.4283 0.6829 0.072 Uiso calc R 1
C C16 0.43143(14) 0.47715(17) 0.7222(2) 0.0457(7) Uani d . 1
C C17 0.46495(13) 0.56137(16) 0.73645(17) 0.0369(6) Uani d . 1
C C18 0.46752(15) 0.39293(18) 0.7375(2) 0.0538(8) Uani d . 1
H H18 0.4453 0.3366 0.7298 0.065 Uiso calc R 1
C C19 0.81785(17) 0.7711(2) 0.7139(2) 0.0495(7) Uani d . 1
C C20 0.80950(15) 0.7424(2) 0.6171(2) 0.0502(7) Uani d . 1
H H20A 0.8094 0.6752 0.6134 0.060 Uiso calc R 1
H H20B 0.8478 0.7650 0.5827 0.060 Uiso calc R 1
C C21 0.74485(15) 0.7795(2) 0.57612(18) 0.0474(7) Uani d . 1
H H21 0.7064 0.7539 0.6096 0.057 Uiso calc R 1
C C22 0.73885(15) 0.7489(2) 0.4779(2) 0.0518(8) Uani d . 1

loop_
_atom_site_aniso_label
_atom_site_aniso_U_11
_atom_site_aniso_U_22
_atom_site_aniso_U_33
_atom_site_aniso_U_12
_atom_site_aniso_U_13
_atom_site_aniso_U_23
Ni1 0.0322(3) 0.0320(3) 0.0437(3) 0.000 -0.0010(2) 0.000
N1 0.0370(13) 0.0393(12) 0.0452(13) 0.0028(9) -0.0002(10) -0.0048(10)
N2 0.0353(12) 0.0342(11) 0.0406(12) 0.0008(10) 0.0030(10) -0.0009(9)
N3 0.0299(12) 0.0361(11) 0.0553(15) 0.0022(9) -0.0056(10) 0.0012(10)
O1 0.0731(18) 0.162(3) 0.0355(12) -0.0492(17) 0.0012(12) -0.0047(14)
O2 0.0538(14) 0.0759(15) 0.0712(15) 0.0056(12) -0.0205(12) -0.0153(12)
O3 0.0877(18) 0.0608(13) 0.0570(13) 0.0159(13) -0.0023(12) -0.0064(11)
O4 0.0895(19) 0.0722(16) 0.0619(15) 0.0018(14) -0.0062(13) -0.0151(13)
O5 0.0959(19) 0.0867(17) 0.0412(12) 0.0124(15) -0.0076(13) 0.0048(12)
O6 0.261(6) 0.263(6) 0.246(7) -0.054(5) 0.018(5) 0.119(5)
O7 0.300(8) 0.360(9) 0.211(6) -0.023(7) 0.050(6) 0.050(6)
C1 0.0374(16) 0.0563(17) 0.0575(19) 0.0071(14) 0.0022(14) -0.0137(15)
C2 0.0489(18) 0.079(2) 0.0528(19) 0.0067(17) 0.0084(15) -0.0219(17)
C3 0.058(2) 0.073(2) 0.0409(17) -0.0033(18) 0.0058(15) -0.0107(16)
C4 0.0443(17) 0.0520(16) 0.0416(16) -0.0055(13) 0.0000(13) -0.0045(13)
C5 0.062(2) 0.0605(18) 0.0431(17) -0.0055(17) -0.0098(16) 0.0082(15)
C6 0.0538(19) 0.0490(16) 0.0548(19) 0.0039(14) -0.0100(16) 0.0111(15)
C7 0.0400(16) 0.0375(14) 0.0498(17) 0.0017(13) -0.0056(13) 0.0002(13)
C8 0.0498(18) 0.0420(15) 0.064(2) 0.0081(14) -0.0089(16) 0.0017(15)
C9 0.0452(17) 0.0467(16) 0.060(2) 0.0110(13) 0.0031(15) -0.0073(15)
C10 0.0428(16) 0.0422(14) 0.0490(18) 0.0033(13) 0.0063(13) -0.0010(12)
C11 0.0343(14) 0.0306(12) 0.0432(16) -0.0023(11) -0.0043(12) -0.0020(11)
C12 0.0371(15) 0.0330(13) 0.0415(15) -0.0036(11) 0.0001(12) -0.0037(12)
C13 0.0346(16) 0.0486(16) 0.080(2) 0.0022(14) -0.0097(16) -0.0006(16)
C14 0.0347(17) 0.057(2) 0.106(3) -0.0045(15) -0.0174(18) -0.0056(19)
C15 0.0450(18) 0.0473(17) 0.089(3) -0.0112(15) -0.0097(17) -0.0077(17)
C16 0.0422(16) 0.0373(15) 0.0576(17) -0.0042(12) -0.0021(14) -0.0038(12)
C17 0.0336(14) 0.0351(13) 0.0420(16) -0.0021(11) -0.0040(12) -0.0001(11)
C18 0.0573(19) 0.0342(13) 0.070(2) -0.0040(13) -0.0030(18) -0.0036(14)
C19 0.054(2) 0.0477(17) 0.0472(16) 0.0015(15) -0.0085(16) 0.0042(14)
C20 0.0477(18) 0.0572(18) 0.0457(16) 0.0058(14) -0.0030(14) 0.0018(14)
C21 0.0480(18) 0.0584(17) 0.0358(15) 0.0079(15) -0.0009(14) 0.0002(13)
C22 0.0445(17) 0.072(2) 0.0388(16) 0.0073(16) -0.0025(13) -0.0018(17)

loop_
_atom_type_symbol
_atom_type_description
_atom_type_scat_dispersion_real
_atom_type_scat_dispersion_imag
_atom_type_scat_source
C C 0.0033 0.0016 'International Tables Vol C Tables 4.2.6.8 and 6.1.1.4'
H H 0.0000 0.0000 'International Tables Vol C Tables 4.2.6.8 and 6.1.1.4'
O O 0.0106 0.0060 'International Tables Vol C Tables 4.2.6.8 and 6.1.1.4'
Ni Ni 0.3393 1.1124 'International Tables Vol C Tables 4.2.6.8 and 6.1.1.4'
N N 0.0061 0.0033 'International Tables Vol C Tables 4.2.6.8 and 6.1.1.4'

loop_
_geom_angle_atom_site_label_1
_geom_angle_atom_site_label_2
_geom_angle_atom_site_label_3
_geom_angle_site_symmetry_1
_geom_angle_site_symmetry_3
_geom_angle
N3 Ni1 N3 . 3_656 80.21(11)
N3 Ni1 N2 . 3_656 174.12(8)
N3 Ni1 N2 3_656 3_656 94.89(8)
N3 Ni1 N2 . . 94.89(8)
N3 Ni1 N2 3_656 . 174.12(8)
N2 Ni1 N2 3_656 . 90.17(11)
N3 Ni1 N1 . 3_656 97.31(9)
N3 Ni1 N1 3_656 3_656 89.79(9)
N2 Ni1 N1 3_656 3_656 79.32(8)
N2 Ni1 N1 . 3_656 94.09(8)
N3 Ni1 N1 . . 89.79(9)
N3 Ni1 N1 3_656 . 97.31(8)
N2 Ni1 N1 3_656 . 94.09(8)
N2 Ni1 N1 . . 79.32(8)
N1 Ni1 N1 3_656 . 170.74(11)
C1 N1 C12 . . 117.6(2)
C1 N1 Ni1 . . 129.5(2)
C12 N1 Ni1 . . 112.88(17)
C10 N2 C11 . . 117.7(2)
C10 N2 Ni1 . . 128.92(19)
C11 N2 Ni1 . . 113.27(16)
C13 N3 C17 . . 117.3(2)
C13 N3 Ni1 . . 129.68(18)
C17 N3 Ni1 . . 112.89(16)
C19 O1 H1A . . 115.4
C21 O3 H3A . . 100.8
H6A O6 H6B . . 111.0
H7A O7 H7B . . 107.7
N1 C1 C2 . . 122.9(3)
N1 C1 H1 . . 118.5
C2 C1 H1 . . 118.5
C3 C2 C1 . . 120.1(3)
C3 C2 H2 . . 119.9
C1 C2 H2 . . 119.9
C2 C3 C4 . . 119.2(3)
C2 C3 H3 . . 120.4
C4 C3 H3 . . 120.4
C3 C4 C12 . . 117.1(3)
C3 C4 C5 . . 123.7(3)
C12 C4 C5 . . 119.2(3)
C6 C5 C4 . . 120.9(3)
C6 C5 H5 . . 119.5
C4 C5 H5 . . 119.5
C5 C6 C7 . . 121.4(3)
C5 C6 H6 . . 119.3
C7 C6 H6 . . 119.3
C11 C7 C8 . . 116.4(3)
C11 C7 C6 . . 119.3(3)
C8 C7 C6 . . 124.3(3)
C9 C8 C7 . . 120.2(3)
C9 C8 H8 . . 119.9
C7 C8 H8 . . 119.9
C8 C9 C10 . . 119.2(3)
C8 C9 H9 . . 120.4
C10 C9 H9 . . 120.4
N2 C10 C9 . . 123.0(3)
N2 C10 H10 . . 118.5
C9 C10 H10 . . 118.5
N2 C11 C7 . . 123.4(2)
N2 C11 C12 . . 117.2(2)
C7 C11 C12 . . 119.4(2)
N1 C12 C4 . . 123.1(2)
N1 C12 C11 . . 117.2(2)
C4 C12 C11 . . 119.7(2)
N3 C13 C14 . . 123.3(3)
N3 C13 H13 . . 118.3
C14 C13 H13 . . 118.3
C15 C14 C13 . . 119.3(3)
C15 C14 H14 . . 120.3
C13 C14 H14 . . 120.3
C14 C15 C16 . . 120.0(3)
C14 C15 H15 . . 120.0
C16 C15 H15 . . 120.0
C17 C16 C15 . . 116.8(2)
C17 C16 C18 . . 118.5(3)
C15 C16 C18 . . 124.8(3)
N3 C17 C16 . . 123.2(2)
N3 C17 C17 . 3_656 116.99(14)
C16 C17 C17 . 3_656 119.83(15)
C18 C18 C16 3_656 . 121.68(16)
C18 C18 H18 3_656 . 119.2
C16 C18 H18 . . 119.2
O2 C19 O1 . . 124.2(3)
O2 C19 C20 . . 123.4(3)
O1 C19 C20 . . 112.4(3)
C19 C20 C21 . . 112.4(2)
C19 C20 H20A . . 109.1
C21 C20 H20A . . 109.1
C19 C20 H20B . . 109.1
C21 C20 H20B . . 109.1
H20A C20 H20B . . 107.9
O3 C21 C20 . . 109.9(2)
O3 C21 C22 . . 111.0(2)
C20 C21 C22 . . 110.4(2)
O3 C21 H21 . . 108.5
C20 C21 H21 . . 108.5
C22 C21 H21 . . 108.5
O4 C22 O5 . . 126.0(3)
O4 C22 C21 . . 119.5(3)
O5 C22 C21 . . 114.4(3)

loop_
_geom_bond_atom_site_label_1
_geom_bond_atom_site_label_2
_geom_bond_site_symmetry_2
_geom_bond_distance
_geom_bond_publ_flag
Ni1 N1 3_656 2.107(2) ?
Ni1 N1 . 2.107(2) y
Ni1 N3 3_656 2.080(2) ?
Ni1 N2 3_656 2.095(2) ?
Ni1 N2 . 2.095(2) y
Ni1 N3 . 2.080(2) y
N1 C1 . 1.324(3) ?
N1 C12 . 1.358(3) ?
N2 C10 . 1.328(3) ?
N2 C11 . 1.355(3) ?
N3 C13 . 1.325(3) ?
N3 C17 . 1.361(3) ?
O1 C19 . 1.296(4) ?
O1 H1A . 0.8469 ?
O2 C19 . 1.201(3) ?
O3 C21 . 1.429(3) ?
O3 H3A . 0.9243 ?
O4 C22 . 1.228(4) ?
O5 C22 . 1.259(3) ?
O6 H6A . 0.8265 ?
O6 H6B . 0.8653 ?
O7 H7A . 0.8501 ?
O7 H7B . 0.8500 ?
C1 C2 . 1.380(4) ?
C1 H1 . 0.9300 ?
C2 C3 . 1.364(4) ?
C2 H2 . 0.9300 ?
C3 C4 . 1.401(4) ?
C3 H3 . 0.9300 ?
C4 C12 . 1.403(4) ?
C4 C5 . 1.429(4) ?
C5 C6 . 1.347(4) ?
C5 H5 . 0.9300 ?
C6 C7 . 1.427(4) ?
C6 H6 . 0.9300 ?
C7 C11 . 1.402(3) ?
C7 C8 . 1.404(4) ?
C8 C9 . 1.361(4) ?
C8 H8 . 0.9300 ?
C9 C10 . 1.387(4) ?
C9 H9 . 0.9300 ?
C10 H10 . 0.9300 ?
C11 C12 . 1.441(3) ?
C13 C14 . 1.393(4) ?
C13 H13 . 0.9300 ?
C14 C15 . 1.348(4) ?
C14 H14 . 0.9300 ?
C15 C16 . 1.410(4) ?
C15 H15 . 0.9300 ?
C16 C17 . 1.399(3) ?
C16 C18 . 1.426(4) ?
C17 C17 3_656 1.444(5) ?
C18 C18 3_656 1.338(6) ?
C18 H18 . 0.9300 ?
C19 C20 . 1.508(4) ?
C20 C21 . 1.514(4) ?
C20 H20A . 0.9700 ?
C20 H20B . 0.9700 ?
C21 C22 . 1.532(4) ?
C21 H21 . 0.9800 ?

loop_
_geom_hbond_atom_site_label_D
_geom_hbond_atom_site_label_H
_geom_hbond_atom_site_label_A
_geom_hbond_site_symmetry_A
_geom_hbond_distance_DH
_geom_hbond_distance_HA
_geom_hbond_distance_DA
_geom_hbond_angle_DHA
_geom_hbond_publ_flag
O1 H1A O5 8_756 0.85 1.69 2.528(3) 171 y
O3 H3A O5 . 0.92 1.93 2.583(3) 126 y
O6 H6A O7 . 0.83 1.97 2.790(9) 168 y
O6 H6B O4 . 0.86 1.81 2.673(6) 176 y
C8 H8 O5 5_676 0.93 2.49 3.415(4) 177 y
C13 H13 O1 3_656 0.93 2.50 3.208(4) 133 y
C14 H14 O4 6_556 0.93 2.58 3.301(4) 135 y
C18 H18 O2 4_466 0.93 2.43 3.327(4) 162 y
